data_7703697
loop_
_publ_author_name
'Murphy, Maia C.'
'Trofimova, Alina'
'LaFortune, James H. W.'
'Vogels, Christopher M.'
'Geier, Stephen J.'
'Binder, Justin F.'
'Macdonald, Charles L. B.'
'Stephan, Douglas W.'
'Westcott, Stephen A.'

_publ_section_title
;
 The phosphinoboration of acyl chlorides.
;
_journal_issue 16
_journal_name_full 'Dalton transactions (Cambridge, England : 2003)'
_journal_page_first 5092
_journal_page_last 5099
_journal_paper_doi 10.1039/d0dt00579g
_journal_volume 49
_journal_year 2020
_chemical_formula_sum 'C37 H29 B O3 P2'
_chemical_formula_weight 594.35
_space_group_crystal_system triclinic
_space_group_IT_number 2
_space_group_name_Hall '-P 1'
_space_group_name_H-M_alt 'P -1'
_atom_sites_solution_hydrogens geom
_audit_creation_method SHELXL-2014/7
_audit_update_record
;
2020-02-15 deposited with the CCDC.	2020-03-06 downloaded from the CCDC.
;
_cell_angle_alpha 76.664(12)
_cell_angle_beta 84.069(12)
_cell_angle_gamma 68.725(12)
_cell_formula_units_Z 2
_cell_length_a 10.299(4)
_cell_length_b 10.930(3)
_cell_length_c 14.818(5)
_cell_measurement_reflns_used 4078
_cell_measurement_temperature 150(2)
_cell_measurement_theta_max 24.55
_cell_measurement_theta_min 2.52
_cell_volume 1512.1(9)
_computing_cell_refinement 'Bruker SAINT'
_computing_data_collection 'Bruker APEX2'
_computing_data_reduction 'Bruker SAINT'
_computing_molecular_graphics 'Bruker SHELXTL'
_computing_publication_material 'Bruker SHELXTL'
_computing_structure_refinement 'SHELXL-2014/7 (Sheldrick, 2014)'
_computing_structure_solution 'SHELXS-97 (Sheldrick 2008)'
_diffrn_ambient_temperature 150(2)
_diffrn_measured_fraction_theta_full 0.999
_diffrn_measured_fraction_theta_max 0.996
_diffrn_measurement_device_type 'Bruker APEX-II CCD'
_diffrn_measurement_method '\f and \w scans'
_diffrn_radiation_type MoK\a
_diffrn_radiation_wavelength 0.71073
_diffrn_reflns_av_R_equivalents 0.0871
_diffrn_reflns_av_unetI/netI 0.0769
_diffrn_reflns_Laue_measured_fraction_full 0.999
_diffrn_reflns_Laue_measured_fraction_max 0.996
_diffrn_reflns_limit_h_max 13
_diffrn_reflns_limit_h_min -13
_diffrn_reflns_limit_k_max 12
_diffrn_reflns_limit_k_min -14
_diffrn_reflns_limit_l_max 19
_diffrn_reflns_limit_l_min -19
_diffrn_reflns_number 43828
_diffrn_reflns_point_group_measured_fraction_full 0.999
_diffrn_reflns_point_group_measured_fraction_max 0.996
_diffrn_reflns_theta_full 25.242
_diffrn_reflns_theta_max 28.285
_diffrn_reflns_theta_min 1.413
_exptl_absorpt_coefficient_mu 0.181
_exptl_absorpt_correction_type none
_exptl_crystal_colour colourless
_exptl_crystal_density_diffrn 1.305
_exptl_crystal_description block
_exptl_crystal_F_000 620
_exptl_crystal_size_max 0.090
_exptl_crystal_size_mid 0.070
_exptl_crystal_size_min 0.050
_refine_diff_density_max 0.288
_refine_diff_density_min -0.314
_refine_diff_density_rms 0.067
_refine_ls_extinction_method none
_refine_ls_goodness_of_fit_ref 1.010
_refine_ls_hydrogen_treatment constr
_refine_ls_matrix_type full
_refine_ls_number_parameters 388
_refine_ls_number_reflns 7482
_refine_ls_number_restraints 0
_refine_ls_restrained_S_all 1.010
_refine_ls_R_factor_all 0.0912
_refine_ls_R_factor_gt 0.0469
_refine_ls_shift/su_max 0.000
_refine_ls_shift/su_mean 0.000
_refine_ls_structure_factor_coef Fsqd
_refine_ls_weighting_details 'w=1/[\s^2^(Fo^2^)+(0.0419P)^2^+0.7124P] where P=(Fo^2^+2Fc^2^)/3'
_refine_ls_weighting_scheme calc
_refine_ls_wR_factor_gt 0.0969
_refine_ls_wR_factor_ref 0.1221
_reflns_Friedel_coverage 0.000
_reflns_number_gt 4906
_reflns_number_total 7482
_reflns_threshold_expression 'I > 2\s(I)'
_cod_data_source_file d0dt00579g2.cif
_cod_data_source_block jls_a
_cod_depositor_comments 'Adding full bibliography for 7703695--7703698.cif.'
_cod_original_cell_volume 1512.2(9)
_cod_database_code 7703697
_shelx_shelxl_version_number 2014/7
_shelx_space_group_comment
;
The symmetry employed for this shelxl refinement is uniquely defined
by the following loop, which should always be used as a source of
symmetry information in preference to the above space-group names.
They are only intended as comments.
;
_shelx_estimated_absorpt_t_min 0.984
_shelx_estimated_absorpt_t_max 0.991

loop_
_space_group_symop_operation_xyz
'x, y, z'
'-x, -y, -z'

loop_
_atom_site_label
_atom_site_type_symbol
_atom_site_fract_x
_atom_site_fract_y
_atom_site_fract_z
_atom_site_U_iso_or_equiv
_atom_site_adp_type
_atom_site_occupancy
_atom_site_site_symmetry_order
_atom_site_calc_flag
_atom_site_refinement_flags_posn
_atom_site_refinement_flags_adp
_atom_site_refinement_flags_occupancy
_atom_site_disorder_assembly
_atom_site_disorder_group
P1 P 0.56733(6) 0.17548(6) 0.84680(4) 0.02133(14) Uani 1 1 d . . . . .
P2 P 0.33444(6) 0.19259(6) 0.73129(4) 0.02112(14) Uani 1 1 d . . . . .
O1 O 0.44874(14) 0.39489(14) 0.70520(10) 0.0207(3) Uani 1 1 d . . . . .
O2 O 0.33862(15) 0.61758(14) 0.72305(10) 0.0239(3) Uani 1 1 d . . . . .
O3 O 0.20022(15) 0.48563(14) 0.75501(10) 0.0233(3) Uani 1 1 d . . . . .
B1 B 0.3331(3) 0.4903(2) 0.73035(17) 0.0206(5) Uani 1 1 d . . . . .
C1 C 0.7216(2) 0.2236(2) 0.84537(15) 0.0229(5) Uani 1 1 d . . . . .
C2 C 0.8061(2) 0.1601(2) 0.92290(18) 0.0322(6) Uani 1 1 d . . . . .
H2A H 0.7797 0.0997 0.9717 0.039 Uiso 1 1 calc R U . . .
C3 C 0.9288(3) 0.1844(3) 0.9296(2) 0.0408(7) Uani 1 1 d . . . . .
H3A H 0.9835 0.1425 0.9835 0.049 Uiso 1 1 calc R U . . .
C4 C 0.9705(2) 0.2687(3) 0.85843(19) 0.0365(6) Uani 1 1 d . . . . .
H4A H 1.0554 0.2827 0.8620 0.044 Uiso 1 1 calc R U . . .
C5 C 0.8878(3) 0.3332(3) 0.78151(18) 0.0379(6) Uani 1 1 d . . . . .
H5A H 0.9156 0.3924 0.7326 0.045 Uiso 1 1 calc R U . . .
C6 C 0.7635(3) 0.3116(2) 0.77541(17) 0.0315(6) Uani 1 1 d . . . . .
H6A H 0.7068 0.3577 0.7228 0.038 Uiso 1 1 calc R U . . .
C7 C 0.4379(2) 0.2933(2) 0.91038(14) 0.0222(5) Uani 1 1 d . . . . .
C8 C 0.3250(2) 0.2579(2) 0.95309(15) 0.0284(5) Uani 1 1 d . . . . .
H8A H 0.3227 0.1717 0.9535 0.034 Uiso 1 1 calc R U . . .
C9 C 0.2167(3) 0.3471(3) 0.99473(16) 0.0345(6) Uani 1 1 d . . . . .
H9A H 0.1395 0.3229 1.0221 0.041 Uiso 1 1 calc R U . . .
C10 C 0.2212(3) 0.4721(3) 0.99637(17) 0.0352(6) Uani 1 1 d . . . . .
H10A H 0.1466 0.5334 1.0245 0.042 Uiso 1 1 calc R U . . .
C11 C 0.3341(3) 0.5077(2) 0.95710(16) 0.0314(6) Uani 1 1 d . . . . .
H11A H 0.3378 0.5925 0.9595 0.038 Uiso 1 1 calc R U . . .
C12 C 0.4422(2) 0.4187(2) 0.91408(15) 0.0252(5) Uani 1 1 d . . . . .
H12A H 0.5193 0.4433 0.8871 0.030 Uiso 1 1 calc R U . . .
C13 C 0.2527(2) 0.2650(2) 0.61736(15) 0.0223(5) Uani 1 1 d . . . . .
C14 C 0.1487(2) 0.2176(2) 0.60158(18) 0.0313(6) Uani 1 1 d . . . . .
H14A H 0.1283 0.1503 0.6477 0.038 Uiso 1 1 calc R U . . .
C15 C 0.0752(3) 0.2677(3) 0.51952(19) 0.0375(6) Uani 1 1 d . . . . .
H15A H 0.0062 0.2336 0.5099 0.045 Uiso 1 1 calc R U . . .
C16 C 0.1018(3) 0.3665(3) 0.45192(19) 0.0378(6) Uani 1 1 d . . . . .
H16A H 0.0521 0.4000 0.3957 0.045 Uiso 1 1 calc R U . . .
C17 C 0.2015(3) 0.4163(3) 0.46700(17) 0.0342(6) Uani 1 1 d . . . . .
H17A H 0.2193 0.4851 0.4210 0.041 Uiso 1 1 calc R U . . .
C18 C 0.2764(2) 0.3668(2) 0.54871(16) 0.0271(5) Uani 1 1 d . . . . .
H18A H 0.3443 0.4026 0.5579 0.033 Uiso 1 1 calc R U . . .
C19 C 0.4191(2) 0.0150(2) 0.72478(16) 0.0236(5) Uani 1 1 d . . . . .
C20 C 0.4523(2) -0.0315(2) 0.64148(17) 0.0277(5) Uani 1 1 d . . . . .
H20A H 0.4263 0.0300 0.5839 0.033 Uiso 1 1 calc R U . . .
C21 C 0.5227(3) -0.1666(2) 0.64288(19) 0.0346(6) Uani 1 1 d . . . . .
H21A H 0.5441 -0.1974 0.5863 0.041 Uiso 1 1 calc R U . . .
C22 C 0.5621(3) -0.2573(2) 0.7266(2) 0.0378(6) Uani 1 1 d . . . . .
H22A H 0.6127 -0.3494 0.7270 0.045 Uiso 1 1 calc R U . . .
C23 C 0.5274(3) -0.2132(2) 0.80948(19) 0.0370(6) Uani 1 1 d . . . . .
H23A H 0.5531 -0.2753 0.8668 0.044 Uiso 1 1 calc R U . . .
C24 C 0.4551(2) -0.0782(2) 0.80841(17) 0.0299(5) Uani 1 1 d . . . . .
H24A H 0.4297 -0.0488 0.8654 0.036 Uiso 1 1 calc R U . . .
C25 C 0.4932(2) 0.2501(2) 0.72467(15) 0.0194(4) Uani 1 1 d . . . . .
C26 C 0.6040(2) 0.2026(2) 0.65166(15) 0.0207(5) Uani 1 1 d . . . . .
C27 C 0.6893(2) 0.0676(2) 0.66352(16) 0.0258(5) Uani 1 1 d . . . . .
H27A H 0.6813 0.0064 0.7190 0.031 Uiso 1 1 calc R U . . .
C28 C 0.7861(2) 0.0217(2) 0.59490(17) 0.0315(6) Uani 1 1 d . . . . .
H28A H 0.8428 -0.0706 0.6039 0.038 Uiso 1 1 calc R U . . .
C29 C 0.8006(2) 0.1086(3) 0.51415(17) 0.0326(6) Uani 1 1 d . . . . .
H29A H 0.8645 0.0763 0.4667 0.039 Uiso 1 1 calc R U . . .
C30 C 0.7207(2) 0.2438(3) 0.50311(16) 0.0324(6) Uani 1 1 d . . . . .
H30A H 0.7324 0.3050 0.4486 0.039 Uiso 1 1 calc R U . . .
C31 C 0.6237(2) 0.2907(2) 0.57106(15) 0.0249(5) Uani 1 1 d . . . . .
H31A H 0.5701 0.3838 0.5626 0.030 Uiso 1 1 calc R U . . .
C32 C 0.2047(2) 0.6944(2) 0.74822(15) 0.0232(5) Uani 1 1 d . . . . .
C33 C 0.1564(3) 0.8262(2) 0.75666(17) 0.0317(6) Uani 1 1 d . . . . .
H33A H 0.2142 0.8793 0.7438 0.038 Uiso 1 1 calc R U . . .
C34 C 0.0167(3) 0.8774(2) 0.78549(18) 0.0371(6) Uani 1 1 d . . . . .
H34A H -0.0219 0.9679 0.7925 0.045 Uiso 1 1 calc R U . . .
C35 C -0.0665(3) 0.7989(2) 0.80396(17) 0.0366(6) Uani 1 1 d . . . . .
H35A H -0.1607 0.8372 0.8234 0.044 Uiso 1 1 calc R U . . .
C36 C -0.0157(2) 0.6647(2) 0.79479(16) 0.0299(5) Uani 1 1 d . . . . .
H36A H -0.0728 0.6110 0.8070 0.036 Uiso 1 1 calc R U . . .
C37 C 0.1216(2) 0.6156(2) 0.76703(15) 0.0228(5) Uani 1 1 d . . . . .

loop_
_atom_site_aniso_label
_atom_site_aniso_U_11
_atom_site_aniso_U_22
_atom_site_aniso_U_33
_atom_site_aniso_U_23
_atom_site_aniso_U_13
_atom_site_aniso_U_12
P1 0.0214(3) 0.0221(3) 0.0209(3) -0.0049(2) -0.0007(2) -0.0079(2)
P2 0.0207(3) 0.0223(3) 0.0229(3) -0.0080(2) 0.0025(2) -0.0093(2)
O1 0.0212(8) 0.0183(8) 0.0228(8) -0.0056(6) 0.0014(6) -0.0070(6)
O2 0.0225(8) 0.0193(8) 0.0295(9) -0.0062(7) 0.0000(7) -0.0062(6)
O3 0.0226(8) 0.0215(8) 0.0265(8) -0.0074(7) 0.0004(6) -0.0072(6)
B1 0.0244(13) 0.0208(13) 0.0174(12) -0.0034(10) -0.0038(10) -0.0081(10)
C1 0.0191(11) 0.0258(12) 0.0245(12) -0.0114(10) -0.0004(9) -0.0051(9)
C2 0.0278(13) 0.0309(13) 0.0358(14) -0.0017(11) -0.0074(11) -0.0092(11)
C3 0.0307(14) 0.0426(16) 0.0466(17) -0.0063(13) -0.0159(12) -0.0077(12)
C4 0.0199(12) 0.0486(16) 0.0468(16) -0.0237(13) 0.0001(11) -0.0104(11)
C5 0.0379(15) 0.0554(17) 0.0324(14) -0.0136(13) 0.0049(12) -0.0292(13)
C6 0.0331(13) 0.0425(15) 0.0249(12) -0.0057(11) -0.0021(10) -0.0208(12)
C7 0.0239(11) 0.0285(12) 0.0153(10) -0.0066(9) -0.0015(9) -0.0089(9)
C8 0.0313(13) 0.0370(14) 0.0202(11) -0.0064(10) 0.0003(10) -0.0158(11)
C9 0.0276(13) 0.0527(17) 0.0238(13) -0.0099(12) 0.0039(10) -0.0147(12)
C10 0.0278(13) 0.0478(16) 0.0249(13) -0.0160(12) -0.0024(10) -0.0015(12)
C11 0.0335(13) 0.0328(13) 0.0266(13) -0.0135(11) -0.0066(10) -0.0041(11)
C12 0.0243(12) 0.0304(13) 0.0214(11) -0.0061(10) -0.0049(9) -0.0084(10)
C13 0.0198(11) 0.0213(11) 0.0254(12) -0.0116(9) 0.0002(9) -0.0029(9)
C14 0.0270(12) 0.0268(13) 0.0416(15) -0.0100(11) -0.0040(11) -0.0085(10)
C15 0.0261(13) 0.0365(15) 0.0542(17) -0.0206(13) -0.0122(12) -0.0061(11)
C16 0.0305(14) 0.0437(16) 0.0373(15) -0.0178(13) -0.0128(11) -0.0018(12)
C17 0.0322(14) 0.0383(15) 0.0269(13) -0.0058(11) -0.0046(11) -0.0060(11)
C18 0.0215(11) 0.0319(13) 0.0284(12) -0.0099(10) -0.0013(10) -0.0075(10)
C19 0.0225(11) 0.0214(11) 0.0298(12) -0.0057(10) -0.0003(9) -0.0107(9)
C20 0.0286(12) 0.0245(12) 0.0311(13) -0.0085(10) 0.0009(10) -0.0092(10)
C21 0.0356(14) 0.0270(13) 0.0445(16) -0.0161(12) 0.0007(12) -0.0102(11)
C22 0.0317(14) 0.0195(13) 0.0628(19) -0.0091(12) -0.0101(13) -0.0070(11)
C23 0.0416(15) 0.0267(13) 0.0450(16) 0.0018(12) -0.0147(12) -0.0167(12)
C24 0.0335(13) 0.0286(13) 0.0325(13) -0.0046(11) -0.0037(11) -0.0169(11)
C25 0.0210(11) 0.0155(11) 0.0220(11) -0.0053(9) 0.0006(9) -0.0062(9)
C26 0.0167(10) 0.0261(12) 0.0220(11) -0.0085(9) -0.0011(8) -0.0085(9)
C27 0.0219(11) 0.0271(12) 0.0292(12) -0.0089(10) 0.0022(10) -0.0084(10)
C28 0.0243(12) 0.0323(14) 0.0396(15) -0.0186(12) 0.0025(11) -0.0061(10)
C29 0.0235(12) 0.0466(15) 0.0292(13) -0.0187(12) 0.0052(10) -0.0091(11)
C30 0.0272(12) 0.0483(16) 0.0203(12) -0.0061(11) 0.0026(10) -0.0132(12)
C31 0.0195(11) 0.0280(12) 0.0249(12) -0.0035(10) -0.0015(9) -0.0065(9)
C32 0.0229(11) 0.0233(12) 0.0214(11) -0.0054(9) -0.0018(9) -0.0049(9)
C33 0.0375(14) 0.0218(12) 0.0337(14) -0.0067(10) -0.0022(11) -0.0070(11)
C34 0.0411(15) 0.0238(13) 0.0357(15) -0.0082(11) -0.0005(12) 0.0024(11)
C35 0.0278(13) 0.0350(15) 0.0325(14) -0.0056(11) 0.0019(11) 0.0045(11)
C36 0.0258(12) 0.0326(13) 0.0264(13) -0.0038(10) 0.0007(10) -0.0063(10)
C37 0.0249(11) 0.0220(11) 0.0185(11) -0.0040(9) -0.0038(9) -0.0038(9)

loop_
_atom_type_symbol
_atom_type_description
_atom_type_scat_dispersion_real
_atom_type_scat_dispersion_imag
_atom_type_scat_source
C C 0.0033 0.0016 'International Tables Vol C Tables 4.2.6.8 and 6.1.1.4'
H H 0.0000 0.0000 'International Tables Vol C Tables 4.2.6.8 and 6.1.1.4'
B B 0.0013 0.0007 'International Tables Vol C Tables 4.2.6.8 and 6.1.1.4'
O O 0.0106 0.0060 'International Tables Vol C Tables 4.2.6.8 and 6.1.1.4'
P P 0.1023 0.0942 'International Tables Vol C Tables 4.2.6.8 and 6.1.1.4'

loop_
_geom_angle_atom_site_label_1
_geom_angle_atom_site_label_2
_geom_angle_atom_site_label_3
_geom_angle
_geom_angle_site_symmetry_1
_geom_angle_site_symmetry_3
_geom_angle_publ_flag
C7 P1 C1 102.05(10) . . ?
C7 P1 C25 99.37(9) . . ?
C1 P1 C25 105.42(10) . . ?
C19 P2 C13 101.41(10) . . ?
C19 P2 C25 101.87(9) . . ?
C13 P2 C25 105.89(10) . . ?
B1 O1 C25 132.31(17) . . ?
B1 O2 C32 104.52(17) . . ?
B1 O3 C37 104.01(16) . . ?
O1 B1 O2 117.6(2) . . ?
O1 B1 O3 129.6(2) . . ?
O2 B1 O3 112.51(18) . . ?
C6 C1 C2 117.8(2) . . ?
C6 C1 P1 127.16(18) . . ?
C2 C1 P1 115.00(18) . . ?
C3 C2 C1 121.0(2) . . ?
C3 C2 H2A 119.5 . . ?
C1 C2 H2A 119.5 . . ?
C4 C3 C2 120.2(2) . . ?
C4 C3 H3A 119.9 . . ?
C2 C3 H3A 119.9 . . ?
C3 C4 C5 119.6(2) . . ?
C3 C4 H4A 120.2 . . ?
C5 C4 H4A 120.2 . . ?
C4 C5 C6 120.4(2) . . ?
C4 C5 H5A 119.8 . . ?
C6 C5 H5A 119.8 . . ?
C1 C6 C5 120.9(2) . . ?
C1 C6 H6A 119.5 . . ?
C5 C6 H6A 119.5 . . ?
C12 C7 C8 118.6(2) . . ?
C12 C7 P1 123.67(17) . . ?
C8 C7 P1 117.65(17) . . ?
C9 C8 C7 120.8(2) . . ?
C9 C8 H8A 119.6 . . ?
C7 C8 H8A 119.6 . . ?
C8 C9 C10 119.8(2) . . ?
C8 C9 H9A 120.1 . . ?
C10 C9 H9A 120.1 . . ?
C11 C10 C9 120.3(2) . . ?
C11 C10 H10A 119.8 . . ?
C9 C10 H10A 119.8 . . ?
C10 C11 C12 119.8(2) . . ?
C10 C11 H11A 120.1 . . ?
C12 C11 H11A 120.1 . . ?
C11 C12 C7 120.5(2) . . ?
C11 C12 H12A 119.8 . . ?
C7 C12 H12A 119.8 . . ?
C18 C13 C14 117.5(2) . . ?
C18 C13 P2 127.04(17) . . ?
C14 C13 P2 115.27(18) . . ?
C15 C14 C13 121.1(2) . . ?
C15 C14 H14A 119.5 . . ?
C13 C14 H14A 119.5 . . ?
C16 C15 C14 120.5(2) . . ?
C16 C15 H15A 119.8 . . ?
C14 C15 H15A 119.8 . . ?
C15 C16 C17 119.3(2) . . ?
C15 C16 H16A 120.4 . . ?
C17 C16 H16A 120.4 . . ?
C16 C17 C18 120.9(2) . . ?
C16 C17 H17A 119.5 . . ?
C18 C17 H17A 119.5 . . ?
C17 C18 C13 120.7(2) . . ?
C17 C18 H18A 119.7 . . ?
C13 C18 H18A 119.7 . . ?
C24 C19 C20 118.6(2) . . ?
C24 C19 P2 117.21(17) . . ?
C20 C19 P2 124.20(18) . . ?
C21 C20 C19 120.3(2) . . ?
C21 C20 H20A 119.8 . . ?
C19 C20 H20A 119.8 . . ?
C20 C21 C22 120.3(2) . . ?
C20 C21 H21A 119.8 . . ?
C22 C21 H21A 119.8 . . ?
C23 C22 C21 120.0(2) . . ?
C23 C22 H22A 120.0 . . ?
C21 C22 H22A 120.0 . . ?
C24 C23 C22 119.8(2) . . ?
C24 C23 H23A 120.1 . . ?
C22 C23 H23A 120.1 . . ?
C23 C24 C19 120.9(2) . . ?
C23 C24 H24A 119.5 . . ?
C19 C24 H24A 119.5 . . ?
O1 C25 C26 106.78(17) . . ?
O1 C25 P1 110.78(13) . . ?
C26 C25 P1 110.69(14) . . ?
O1 C25 P2 110.60(13) . . ?
C26 C25 P2 115.19(14) . . ?
P1 C25 P2 102.83(10) . . ?
C27 C26 C31 117.9(2) . . ?
C27 C26 C25 120.3(2) . . ?
C31 C26 C25 121.82(19) . . ?
C28 C27 C26 120.7(2) . . ?
C28 C27 H27A 119.6 . . ?
C26 C27 H27A 119.6 . . ?
C29 C28 C27 120.8(2) . . ?
C29 C28 H28A 119.6 . . ?
C27 C28 H28A 119.6 . . ?
C28 C29 C30 119.1(2) . . ?
C28 C29 H29A 120.5 . . ?
C30 C29 H29A 120.5 . . ?
C29 C30 C31 120.6(2) . . ?
C29 C30 H30A 119.7 . . ?
C31 C30 H30A 119.7 . . ?
C30 C31 C26 120.8(2) . . ?
C30 C31 H31A 119.6 . . ?
C26 C31 H31A 119.6 . . ?
C33 C32 C37 122.7(2) . . ?
C33 C32 O2 128.0(2) . . ?
C37 C32 O2 109.31(18) . . ?
C32 C33 C34 115.8(2) . . ?
C32 C33 H33A 122.1 . . ?
C34 C33 H33A 122.1 . . ?
C35 C34 C33 121.5(2) . . ?
C35 C34 H34A 119.2 . . ?
C33 C34 H34A 119.2 . . ?
C34 C35 C36 121.9(2) . . ?
C34 C35 H35A 119.0 . . ?
C36 C35 H35A 119.0 . . ?
C37 C36 C35 116.0(2) . . ?
C37 C36 H36A 122.0 . . ?
C35 C36 H36A 122.0 . . ?
C36 C37 C32 122.1(2) . . ?
C36 C37 O3 128.3(2) . . ?
C32 C37 O3 109.59(18) . . ?

loop_
_geom_bond_atom_site_label_1
_geom_bond_atom_site_label_2
_geom_bond_distance
_geom_bond_site_symmetry_2
_geom_bond_publ_flag
P1 C7 1.838(2) . ?
P1 C1 1.842(2) . ?
P1 C25 1.917(2) . ?
P2 C19 1.838(2) . ?
P2 C13 1.838(2) . ?
P2 C25 1.940(2) . ?
O1 B1 1.353(3) . ?
O1 C25 1.445(2) . ?
O2 B1 1.392(3) . ?
O2 C32 1.395(3) . ?
O3 B1 1.396(3) . ?
O3 C37 1.399(2) . ?
C1 C6 1.391(3) . ?
C1 C2 1.400(3) . ?
C2 C3 1.400(3) . ?
C2 H2A 0.9500 . ?
C3 C4 1.375(4) . ?
C3 H3A 0.9500 . ?
C4 C5 1.384(4) . ?
C4 H4A 0.9500 . ?
C5 C6 1.398(3) . ?
C5 H5A 0.9500 . ?
C6 H6A 0.9500 . ?
C7 C12 1.401(3) . ?
C7 C8 1.401(3) . ?
C8 C9 1.387(3) . ?
C8 H8A 0.9500 . ?
C9 C10 1.389(4) . ?
C9 H9A 0.9500 . ?
C10 C11 1.388(4) . ?
C10 H10A 0.9500 . ?
C11 C12 1.395(3) . ?
C11 H11A 0.9500 . ?
C12 H12A 0.9500 . ?
C13 C18 1.399(3) . ?
C13 C14 1.407(3) . ?
C14 C15 1.390(3) . ?
C14 H14A 0.9500 . ?
C15 C16 1.380(4) . ?
C15 H15A 0.9500 . ?
C16 C17 1.382(4) . ?
C16 H16A 0.9500 . ?
C17 C18 1.393(3) . ?
C17 H17A 0.9500 . ?
C18 H18A 0.9500 . ?
C19 C24 1.396(3) . ?
C19 C20 1.405(3) . ?
C20 C21 1.386(3) . ?
C20 H20A 0.9500 . ?
C21 C22 1.389(4) . ?
C21 H21A 0.9500 . ?
C22 C23 1.388(4) . ?
C22 H22A 0.9500 . ?
C23 C24 1.388(3) . ?
C23 H23A 0.9500 . ?
C24 H24A 0.9500 . ?
C25 C26 1.522(3) . ?
C26 C27 1.397(3) . ?
C26 C31 1.399(3) . ?
C27 C28 1.394(3) . ?
C27 H27A 0.9500 . ?
C28 C29 1.378(3) . ?
C28 H28A 0.9500 . ?
C29 C30 1.386(3) . ?
C29 H29A 0.9500 . ?
C30 C31 1.391(3) . ?
C30 H30A 0.9500 . ?
C31 H31A 0.9500 . ?
C32 C33 1.375(3) . ?
C32 C37 1.388(3) . ?
C33 C34 1.402(3) . ?
C33 H33A 0.9500 . ?
C34 C35 1.386(4) . ?
C34 H34A 0.9500 . ?
C35 C36 1.401(3) . ?
C35 H35A 0.9500 . ?
C36 C37 1.374(3) . ?
C36 H36A 0.9500 . ?
